data_7230550
loop_
_publ_author_name
'Singh, Anoop'
'Mir, Nisar A.'
'Choudhary, Sachin'
'Singh, Deepika'
'Sharma, Preetika'
'Kant, Rajni'
'Kumar, Indresh'

_publ_section_title
;
 One-pot sequential multicomponent reaction between in situ generated
 aldimines and succinaldehyde: facile synthesis of substituted
 pyrrole-3-carbaldehydes and applications towards medicinally important
 fused heterocycles
;
_journal_issue 28
_journal_name_full 'RSC Advances'
_journal_page_first 15448
_journal_paper_doi 10.1039/C8RA01637B
_journal_volume 8
_journal_year 2018
_chemical_formula_moiety 'C18 H14 N2 O4'
_chemical_formula_sum 'C18 H14 N2 O4'
_chemical_formula_weight 322.31
_chemical_name_systematic
;
 ?
;
_space_group_IT_number 19
_symmetry_cell_setting orthorhombic
_symmetry_space_group_name_Hall 'P 2ac 2ab'
_symmetry_space_group_name_H-M 'P 21 21 21'
_atom_sites_solution_hydrogens geom
_atom_sites_solution_primary direct
_atom_sites_solution_secondary difmap
_audit_creation_method SHELXL-97
_audit_update_record
;
2015-05-13 deposited with the CCDC.
2018-04-19 downloaded from the CCDC.
;
_cell_angle_alpha 90.00
_cell_angle_beta 90.00
_cell_angle_gamma 90.00
_cell_formula_units_Z 4
_cell_length_a 8.0230(6)
_cell_length_b 10.5211(8)
_cell_length_c 18.4479(16)
_cell_measurement_reflns_used 1096
_cell_measurement_temperature 293(2)
_cell_measurement_theta_max 25.0100
_cell_measurement_theta_min 3.8540
_cell_volume 1557.2(2)
_computing_structure_refinement 'SHELXL-97 (Sheldrick, 1997)'
_diffrn_ambient_temperature 293(2)
_diffrn_detector_area_resol_mean 16.1049
_diffrn_measured_fraction_theta_full 0.996
_diffrn_measured_fraction_theta_max 0.996
_diffrn_measurement_device_type 'Xcalibur, Sapphire3'
_diffrn_measurement_method 'Omega Scan'
_diffrn_radiation_monochromator graphite
_diffrn_radiation_source 'fine-focus sealed tube'
_diffrn_radiation_type MoK\a
_diffrn_radiation_wavelength 0.71073
_diffrn_reflns_av_R_equivalents 0.0390
_diffrn_reflns_av_sigmaI/netI 0.0639
_diffrn_reflns_limit_h_max 9
_diffrn_reflns_limit_h_min -8
_diffrn_reflns_limit_k_max 12
_diffrn_reflns_limit_k_min -5
_diffrn_reflns_limit_l_max 22
_diffrn_reflns_limit_l_min -13
_diffrn_reflns_number 4243
_diffrn_reflns_theta_full 26.00
_diffrn_reflns_theta_max 26.00
_diffrn_reflns_theta_min 3.84
_diffrn_standards_decay_% 0
_diffrn_standards_interval_count 0
_diffrn_standards_interval_time 0
_diffrn_standards_number 0
_exptl_absorpt_coefficient_mu 0.099
_exptl_absorpt_correction_T_max 1.00000
_exptl_absorpt_correction_T_min 0.92683
_exptl_absorpt_correction_type multi-scan
_exptl_absorpt_process_details
;
CrysAlisPro, Agilent Technologies,
Version 1.171.36.28 (release 01-02-2013 CrysAlis171 .NET)
(compiled Feb  1 2013,16:14:44)
Empirical absorption correction using spherical harmonics,
 implemented in SCALE3 ABSPACK scaling algorithm.
;
_exptl_crystal_colour white
_exptl_crystal_density_diffrn 1.375
_exptl_crystal_density_method 'not measured'
_exptl_crystal_description block
_exptl_crystal_F_000 672
_exptl_crystal_size_max 0.30
_exptl_crystal_size_mid 0.20
_exptl_crystal_size_min 0.20
_refine_diff_density_max 0.143
_refine_diff_density_min -0.194
_refine_diff_density_rms 0.041
_refine_ls_abs_structure_details 'Flack H D (1983), Acta Cryst. A39, 876-881'
_refine_ls_abs_structure_Flack -1(3)
_refine_ls_extinction_method none
_refine_ls_goodness_of_fit_ref 1.032
_refine_ls_hydrogen_treatment constr
_refine_ls_matrix_type full
_refine_ls_number_parameters 218
_refine_ls_number_reflns 1762
_refine_ls_number_restraints 0
_refine_ls_restrained_S_all 1.032
_refine_ls_R_factor_all 0.0911
_refine_ls_R_factor_gt 0.0511
_refine_ls_shift/su_max 0.000
_refine_ls_shift/su_mean 0.000
_refine_ls_structure_factor_coef Fsqd
_refine_ls_weighting_details 'calc w=1/[\s^2^(Fo^2^)+(0.0412P)^2^+0.0000P] where P=(Fo^2^+2Fc^2^)/3'
_refine_ls_weighting_scheme calc
_refine_ls_wR_factor_gt 0.0913
_refine_ls_wR_factor_ref 0.1085
_reflns_number_gt 1184
_reflns_number_total 1762
_reflns_threshold_expression >2sigma(I)
_cod_data_source_file c8ra01637b2.cif
_cod_data_source_block 4no2-pyrole
_cod_depositor_comments
;
The following automatic conversions were performed:

'_symmetry_cell_setting' value 'Orthorhombic' changed to
'orthorhombic' according to
/home/data/users/saulius/crontab/automatic-downloads/rss-feeds/RSC/lib/dictionaries/cif_core.dic
dictionary named 'cif_core.dic' version 2.4.2 from 2011-04-26.

Automatic conversion script
Id: cif_fix_values 4973 2017-02-22 13:04:09Z antanas 
;
_cod_database_code 7230550

loop_
_symmetry_equiv_pos_as_xyz
'x, y, z'
'-x+1/2, -y, z+1/2'
'-x, y+1/2, -z+1/2'
'x+1/2, -y+1/2, -z'

loop_
_atom_site_label
_atom_site_type_symbol
_atom_site_fract_x
_atom_site_fract_y
_atom_site_fract_z
_atom_site_U_iso_or_equiv
_atom_site_adp_type
_atom_site_occupancy
_atom_site_symmetry_multiplicity
_atom_site_calc_flag
_atom_site_refinement_flags
N1 N 0.8515(4) 0.6305(3) 0.28095(17) 0.0409(8) Uani 1 1 d .
C2 C 0.7556(5) 0.5252(3) 0.29505(19) 0.0375(9) Uani 1 1 d .
C3 C 0.6261(4) 0.5262(4) 0.2453(2) 0.0380(9) Uani 1 1 d .
C4 C 0.6474(5) 0.6319(3) 0.1993(2) 0.0452(10) Uani 1 1 d .
H4 H 0.5791 0.6550 0.1608 0.054 Uiso 1 1 calc R
C5 C 0.7868(5) 0.6936(4) 0.2220(2) 0.0490(10) Uani 1 1 d .
H5 H 0.8312 0.7666 0.2011 0.059 Uiso 1 1 calc R
C6 C 0.4828(5) 0.4425(4) 0.2446(2) 0.0516(11) Uani 1 1 d .
H6 H 0.4794 0.3768 0.2783 0.062 Uiso 1 1 calc R
O6 O 0.3668(3) 0.4528(3) 0.20255(17) 0.0644(8) Uani 1 1 d .
C7 C 0.9933(4) 0.6777(4) 0.3204(2) 0.0388(9) Uani 1 1 d .
C8 C 1.1327(5) 0.6051(3) 0.3305(2) 0.0450(10) Uani 1 1 d .
H8 H 1.1358 0.5226 0.3125 0.054 Uiso 1 1 calc R
C9 C 1.2700(5) 0.6536(4) 0.3674(2) 0.0455(10) Uani 1 1 d .
H9 H 1.3631 0.6029 0.3758 0.055 Uiso 1 1 calc R
C10 C 1.2662(5) 0.7788(4) 0.3915(2) 0.0427(10) Uani 1 1 d .
O10 O 1.3923(3) 0.8364(3) 0.42831(17) 0.0611(8) Uani 1 1 d .
C11 C 1.1266(5) 0.8516(4) 0.3793(2) 0.0473(10) Uani 1 1 d .
H11 H 1.1248 0.9357 0.3948 0.057 Uiso 1 1 calc R
C12 C 0.9905(5) 0.8023(4) 0.3446(2) 0.0456(10) Uani 1 1 d .
H12 H 0.8963 0.8523 0.3373 0.055 Uiso 1 1 calc R
C13 C 1.5459(5) 0.7691(5) 0.4365(3) 0.0706(14) Uani 1 1 d .
H13A H 1.5286 0.6960 0.4668 0.106 Uiso 1 1 calc R
H13B H 1.6272 0.8238 0.4585 0.106 Uiso 1 1 calc R
H13C H 1.5851 0.7421 0.3898 0.106 Uiso 1 1 calc R
C14 C 0.7904(4) 0.4317(3) 0.3517(2) 0.0366(9) Uani 1 1 d .
C15 C 0.7807(5) 0.3024(3) 0.3330(2) 0.0443(10) Uani 1 1 d .
H15 H 0.7579 0.2799 0.2853 0.053 Uiso 1 1 calc R
C16 C 0.8044(5) 0.2085(4) 0.3838(2) 0.0487(11) Uani 1 1 d .
H16 H 0.7954 0.1232 0.3711 0.058 Uiso 1 1 calc R
C17 C 0.8414(5) 0.2429(4) 0.4535(2) 0.0465(10) Uani 1 1 d .
N17 N 0.8660(5) 0.1424(4) 0.5078(2) 0.0660(11) Uani 1 1 d .
O17A O 0.8693(6) 0.0338(3) 0.48736(19) 0.1093(15) Uani 1 1 d .
O17B O 0.8841(6) 0.1707(3) 0.56998(19) 0.1142(16) Uani 1 1 d .
C18 C 0.8522(5) 0.3690(4) 0.4744(2) 0.0514(11) Uani 1 1 d .
H18 H 0.8760 0.3903 0.5223 0.062 Uiso 1 1 calc R
C19 C 0.8273(5) 0.4623(4) 0.4234(2) 0.0465(10) Uani 1 1 d .
H19 H 0.8352 0.5472 0.4369 0.056 Uiso 1 1 calc R

loop_
_atom_site_aniso_label
_atom_site_aniso_U_11
_atom_site_aniso_U_22
_atom_site_aniso_U_33
_atom_site_aniso_U_23
_atom_site_aniso_U_13
_atom_site_aniso_U_12
N1 0.0404(16) 0.0340(15) 0.0481(19) 0.0057(17) -0.0031(16) -0.0037(15)
C2 0.042(2) 0.0349(19) 0.035(2) -0.005(2) 0.005(2) -0.0001(18)
C3 0.041(2) 0.038(2) 0.0350(19) -0.0031(19) 0.0003(19) 0.0004(19)
C4 0.050(2) 0.041(2) 0.044(2) 0.002(2) -0.007(2) 0.005(2)
C5 0.057(2) 0.0383(19) 0.052(3) 0.011(2) -0.001(2) -0.002(2)
C6 0.055(2) 0.050(2) 0.050(2) -0.001(2) 0.001(2) -0.009(2)
O6 0.0550(17) 0.0666(19) 0.072(2) 0.000(2) -0.0232(17) -0.0075(17)
C7 0.035(2) 0.037(2) 0.045(2) 0.006(2) -0.0029(19) -0.0020(19)
C8 0.050(2) 0.0330(19) 0.052(2) 0.001(2) 0.002(2) 0.000(2)
C9 0.037(2) 0.046(2) 0.054(3) 0.007(2) -0.001(2) 0.0090(19)
C10 0.038(2) 0.051(2) 0.039(2) 0.002(2) -0.0017(19) -0.009(2)
O10 0.0508(16) 0.0705(19) 0.0620(19) -0.0102(19) -0.0118(16) -0.0056(16)
C11 0.045(2) 0.040(2) 0.057(3) -0.004(2) 0.005(2) -0.002(2)
C12 0.036(2) 0.041(2) 0.059(3) 0.000(2) -0.001(2) 0.003(2)
C13 0.052(2) 0.082(3) 0.078(3) 0.017(3) -0.028(2) -0.011(3)
C14 0.039(2) 0.0342(19) 0.036(2) -0.001(2) 0.0005(18) 0.0016(18)
C15 0.057(2) 0.039(2) 0.037(2) -0.009(2) 0.001(2) -0.002(2)
C16 0.065(3) 0.0332(19) 0.048(2) -0.009(2) -0.003(2) 0.002(2)
C17 0.062(3) 0.038(2) 0.039(2) 0.006(2) -0.003(2) 0.002(2)
N17 0.098(3) 0.049(2) 0.051(2) 0.006(2) -0.004(2) 0.004(2)
O17A 0.210(4) 0.0454(18) 0.072(2) 0.011(2) -0.013(3) 0.020(3)
O17B 0.235(5) 0.062(2) 0.0455(19) 0.005(2) -0.031(3) 0.003(3)
C18 0.073(3) 0.046(2) 0.035(2) -0.007(2) -0.004(2) -0.002(2)
C19 0.064(3) 0.0334(18) 0.042(2) -0.006(2) -0.007(2) -0.002(2)

loop_
_atom_type_symbol
_atom_type_description
_atom_type_scat_dispersion_real
_atom_type_scat_dispersion_imag
_atom_type_scat_source
C C 0.0033 0.0016 'International Tables Vol C Tables 4.2.6.8 and 6.1.1.4'
H H 0.0000 0.0000 'International Tables Vol C Tables 4.2.6.8 and 6.1.1.4'
N N 0.0061 0.0033 'International Tables Vol C Tables 4.2.6.8 and 6.1.1.4'
O O 0.0106 0.0060 'International Tables Vol C Tables 4.2.6.8 and 6.1.1.4'

loop_
_geom_angle_atom_site_label_1
_geom_angle_atom_site_label_2
_geom_angle_atom_site_label_3
_geom_angle
C2 N1 C5 109.1(3)
C2 N1 C7 128.7(3)
C5 N1 C7 122.1(3)
N1 C2 C3 106.7(3)
N1 C2 C14 124.8(3)
C3 C2 C14 128.4(3)
C2 C3 C4 108.3(3)
C2 C3 C6 126.6(4)
C4 C3 C6 124.8(4)
C5 C4 C3 106.9(3)
C5 C4 H4 126.5
C3 C4 H4 126.5
C4 C5 N1 108.9(3)
C4 C5 H5 125.6
N1 C5 H5 125.6
O6 C6 C3 123.9(4)
O6 C6 H6 118.0
C3 C6 H6 118.0
C8 C7 C12 119.9(4)
C8 C7 N1 121.5(3)
C12 C7 N1 118.4(3)
C7 C8 C9 120.6(3)
C7 C8 H8 119.7
C9 C8 H8 119.7
C8 C9 C10 119.1(4)
C8 C9 H9 120.5
C10 C9 H9 120.5
O10 C10 C11 116.1(3)
O10 C10 C9 124.4(4)
C11 C10 C9 119.5(4)
C10 O10 C13 118.3(3)
C12 C11 C10 121.1(4)
C12 C11 H11 119.5
C10 C11 H11 119.5
C11 C12 C7 119.7(4)
C11 C12 H12 120.1
C7 C12 H12 120.1
O10 C13 H13A 109.5
O10 C13 H13B 109.5
H13A C13 H13B 109.5
O10 C13 H13C 109.5
H13A C13 H13C 109.5
H13B C13 H13C 109.5
C19 C14 C15 117.9(4)
C19 C14 C2 124.3(3)
C15 C14 C2 117.8(3)
C16 C15 C14 121.4(4)
C16 C15 H15 119.3
C14 C15 H15 119.3
C17 C16 C15 118.7(4)
C17 C16 H16 120.7
C15 C16 H16 120.7
C16 C17 C18 122.0(4)
C16 C17 N17 118.5(4)
C18 C17 N17 119.5(4)
O17B N17 O17A 122.3(4)
O17B N17 C17 119.4(4)
O17A N17 C17 118.3(4)
C19 C18 C17 118.9(4)
C19 C18 H18 120.5
C17 C18 H18 120.5
C18 C19 C14 121.1(3)
C18 C19 H19 119.4
C14 C19 H19 119.4

loop_
_geom_bond_atom_site_label_1
_geom_bond_atom_site_label_2
_geom_bond_distance
N1 C2 1.374(4)
N1 C5 1.375(4)
N1 C7 1.440(5)
C2 C3 1.387(5)
C2 C14 1.462(5)
C3 C4 1.408(5)
C3 C6 1.448(5)
C4 C5 1.360(5)
C4 H4 0.9300
C5 H5 0.9300
C6 O6 1.217(5)
C6 H6 0.9300
C7 C8 1.367(5)
C7 C12 1.385(5)
C8 C9 1.392(5)
C8 H8 0.9300
C9 C10 1.392(5)
C9 H9 0.9300
C10 O10 1.361(4)
C10 C11 1.375(5)
O10 C13 1.430(5)
C11 C12 1.368(5)
C11 H11 0.9300
C12 H12 0.9300
C13 H13A 0.9600
C13 H13B 0.9600
C13 H13C 0.9600
C14 C19 1.393(5)
C14 C15 1.405(5)
C15 C16 1.375(5)
C15 H15 0.9300
C16 C17 1.369(5)
C16 H16 0.9300
C17 C18 1.384(5)
C17 N17 1.469(5)
N17 O17B 1.195(5)
N17 O17A 1.203(5)
C18 C19 1.375(5)
C18 H18 0.9300
C19 H19 0.9300

loop_
_geom_torsion_atom_site_label_1
_geom_torsion_atom_site_label_2
_geom_torsion_atom_site_label_3
_geom_torsion_atom_site_label_4
_geom_torsion
C5 N1 C2 C3 -2.1(4)
C7 N1 C2 C3 175.1(3)
C5 N1 C2 C14 177.1(3)
C7 N1 C2 C14 -5.8(6)
N1 C2 C3 C4 1.7(4)
C14 C2 C3 C4 -177.4(3)
N1 C2 C3 C6 -172.1(4)
C14 C2 C3 C6 8.8(6)
C2 C3 C4 C5 -0.6(4)
C6 C3 C4 C5 173.3(4)
C3 C4 C5 N1 -0.6(4)
C2 N1 C5 C4 1.7(4)
C7 N1 C5 C4 -175.7(3)
C2 C3 C6 O6 174.8(4)
C4 C3 C6 O6 2.0(7)
C2 N1 C7 C8 58.8(5)
C5 N1 C7 C8 -124.4(4)
C2 N1 C7 C12 -125.2(4)
C5 N1 C7 C12 51.7(5)
C12 C7 C8 C9 2.5(6)
N1 C7 C8 C9 178.5(3)
C7 C8 C9 C10 -2.5(6)
C8 C9 C10 O10 179.8(3)
C8 C9 C10 C11 0.7(6)
C11 C10 O10 C13 -174.2(4)
C9 C10 O10 C13 6.7(6)
O10 C10 C11 C12 -178.2(3)
C9 C10 C11 C12 1.0(6)
C10 C11 C12 C7 -0.9(6)
C8 C7 C12 C11 -0.8(6)
N1 C7 C12 C11 -176.9(3)
N1 C2 C14 C19 48.7(5)
C3 C2 C14 C19 -132.4(4)
N1 C2 C14 C15 -133.4(4)
C3 C2 C14 C15 45.5(5)
C19 C14 C15 C16 0.9(6)
C2 C14 C15 C16 -177.1(4)
C14 C15 C16 C17 -1.3(6)
C15 C16 C17 C18 1.3(6)
C15 C16 C17 N17 179.7(4)
C16 C17 N17 O17B -173.6(5)
C18 C17 N17 O17B 4.8(7)
C16 C17 N17 O17A 7.4(7)
C18 C17 N17 O17A -174.1(5)
C16 C17 C18 C19 -0.9(7)
N17 C17 C18 C19 -179.3(4)
C17 C18 C19 C14 0.5(6)
C15 C14 C19 C18 -0.5(6)
C2 C14 C19 C18 177.4(4)
